data_7029044
loop_
_publ_author_name
'Metre, Ramesh K.'
'Mohapatra, Chandrajeet'
'Sahoo, Dipankar'
'Chandrasekhar, Vadapalli'

_publ_section_title
;
 Assembly of hexa- and trinuclear monoorganostannoxanes: hemi-labile
 nature of intramolecular N\\rightarrow Sn coordination in RSnCl3 (R =
 2-phenylazophenyl).
;
_journal_issue 8
_journal_name_full 'Dalton transactions (Cambridge, England : 2003)'
_journal_page_first 3364
_journal_page_last 3371
_journal_paper_doi 10.1039/c3dt53050g
_journal_volume 43
_journal_year 2014
_chemical_formula_moiety 'C88 H90 N12 O20 P4 Sn6, 2(C4 H8 O)'
_chemical_formula_sum 'C96 H106 N12 O22 P4 Sn6'
_chemical_formula_weight 2616.07
_chemical_name_systematic
; 
 ? 
;
_space_group_IT_number 2
_symmetry_space_group_name_Hall '-P 1'
_symmetry_space_group_name_H-M 'P -1'
_atom_sites_solution_hydrogens geom
_atom_sites_solution_primary direct
_atom_sites_solution_secondary difmap
_audit_creation_method SHELXL-97
_cell_angle_alpha 94.871(5)
_cell_angle_beta 104.680(5)
_cell_angle_gamma 109.436(5)
_cell_formula_units_Z 2
_cell_length_a 15.686(5)
_cell_length_b 16.555(5)
_cell_length_c 25.329(5)
_cell_measurement_temperature 293(2)
_cell_measurement_theta_max 22.86
_cell_measurement_theta_min 2.20
_cell_volume 5896(3)
_computing_structure_refinement 'SHELXL-97 (Sheldrick, 1997)'
_computing_structure_solution 'SHELXS-97 (Sheldrick, 1990)'
_diffrn_ambient_temperature 293(2)
_diffrn_measured_fraction_theta_full 0.982
_diffrn_measured_fraction_theta_max 0.982
_diffrn_radiation_monochromator graphite
_diffrn_radiation_source 'fine-focus sealed tube'
_diffrn_radiation_type MoK\a
_diffrn_radiation_wavelength 0.71069
_diffrn_reflns_av_R_equivalents 0.0444
_diffrn_reflns_av_sigmaI/netI 0.1046
_diffrn_reflns_limit_h_max 19
_diffrn_reflns_limit_h_min -18
_diffrn_reflns_limit_k_max 20
_diffrn_reflns_limit_k_min -19
_diffrn_reflns_limit_l_max 23
_diffrn_reflns_limit_l_min -30
_diffrn_reflns_number 32223
_diffrn_reflns_theta_full 25.50
_diffrn_reflns_theta_max 25.50
_diffrn_reflns_theta_min 1.86
_exptl_absorpt_coefficient_mu 1.371
_exptl_absorpt_correction_T_max 1
_exptl_absorpt_correction_T_min 0.43234
_exptl_absorpt_correction_type empirical
_exptl_absorpt_process_details sadabs
_exptl_crystal_colour yellow
_exptl_crystal_density_diffrn 1.474
_exptl_crystal_density_method 'not measured'
_exptl_crystal_description block
_exptl_crystal_F_000 2604.0
_exptl_crystal_size_max 0.2
_exptl_crystal_size_mid 0.18
_exptl_crystal_size_min 0.16
_platon_squeeze_details
;
;
_refine_diff_density_max 2.001
_refine_diff_density_min -1.288
_refine_diff_density_rms 0.174
_refine_ls_extinction_method none
_refine_ls_goodness_of_fit_ref 0.956
_refine_ls_hydrogen_treatment constr
_refine_ls_matrix_type fullcycle
_refine_ls_number_parameters 1255
_refine_ls_number_reflns 21537
_refine_ls_number_restraints 14
_refine_ls_restrained_S_all 0.957
_refine_ls_R_factor_all 0.0988
_refine_ls_R_factor_gt 0.0658
_refine_ls_shift/su_max 0.000
_refine_ls_shift/su_mean 0.000
_refine_ls_structure_factor_coef Fsqd
_refine_ls_weighting_details 'calc w=1/[\s^2^(Fo^2^)+(0.1008P)^2^+0.0000P] where P=(Fo^2^+2Fc^2^)/3'
_refine_ls_weighting_scheme calc
_refine_ls_wR_factor_gt 0.1658
_refine_ls_wR_factor_ref 0.1914
_reflns_number_gt 13526
_reflns_number_total 21537
_reflns_threshold_expression >2sigma(I)
_cod_data_source_file c3dt53050g.txt
_cod_data_source_block 1
_cod_database_code 7029044

loop_
_symmetry_equiv_pos_as_xyz
'x, y, z'
'-x, -y, -z'

loop_
_atom_site_label
_atom_site_type_symbol
_atom_site_fract_x
_atom_site_fract_y
_atom_site_fract_z
_atom_site_U_iso_or_equiv
_atom_site_adp_type
_atom_site_occupancy
_atom_site_symmetry_multiplicity
_atom_site_calc_flag
_atom_site_refinement_flags
Sn1 Sn 0.59489(4) 0.67705(4) 0.52445(2) 0.026 Uani 1 1 d .
Sn2 Sn 0.64576(4) 0.58140(4) 0.63026(2) 0.027 Uani 1 1 d .
Sn3 Sn 0.67441(4) 0.48533(4) 0.52077(2) 0.027 Uani 1 1 d .
Sn4 Sn 0.33768(4) 0.87292(4) 0.92831(2) 0.037 Uani 1 1 d .
Sn5 Sn 0.44601(4) 0.79952(4) 1.03197(2) 0.037 Uani 1 1 d .
Sn6 Sn 0.59706(4) 0.90297(4) 0.96937(3) 0.038 Uani 1 1 d .
P1 P 0.80573(14) 0.68372(14) 0.57692(9) 0.028 Uani 1 1 d .
P2 P 0.58651(14) 0.55646(14) 0.40783(9) 0.027 Uani 1 1 d .
P3 P 0.49994(18) 1.00766(17) 0.87980(10) 0.044 Uani 1 1 d .
P4 P 0.42245(17) 0.72613(16) 0.90592(10) 0.041 Uani 1 1 d .
O1 O 0.6325(4) 0.5017(4) 0.4409(2) 0.030 Uani 1 1 d .
O2 O 0.4862(4) 0.5024(4) 0.3707(2) 0.032 Uani 1 1 d .
O3 O 0.5901(4) 0.6363(4) 0.4436(2) 0.033 Uani 1 1 d .
O4 O 0.7947(4) 0.6002(4) 0.5409(2) 0.033 Uani 1 1 d .
O5 O 0.7438(4) 0.7291(4) 0.5453(2) 0.033 Uani 1 1 d .
O6 O 0.7832(3) 0.6671(3) 0.6325(2) 0.027 Uani 1 1 d .
O7 O 0.6049(4) 0.5607(3) 0.5428(2) 0.028 Uani 1 1 d .
O8 O 0.6871(4) 0.4794(4) 0.6065(2) 0.035 Uani 1 1 d .
O9 O 0.5975(4) 0.6815(4) 0.6102(2) 0.030 Uani 1 1 d .
O10 O 0.4481(4) 0.6254(4) 0.4988(2) 0.033 Uani 1 1 d .
O11 O 0.5791(4) 0.9791(4) 0.9118(2) 0.043 Uani 1 1 d .
O12 O 0.5211(5) 1.1044(4) 0.9006(2) 0.050 Uani 1 1 d .
O13 O 0.4017(4) 0.9506(4) 0.8799(2) 0.046 Uani 1 1 d .
O14 O 0.3473(4) 0.7655(4) 0.8838(2) 0.045 Uani 1 1 d .
O15 O 0.5237(4) 0.7882(4) 0.9097(2) 0.041 Uani 1 1 d .
O16 O 0.4194(4) 0.7027(4) 0.9627(2) 0.038 Uani 1 1 d .
O17 O 0.4697(4) 0.8919(4) 0.9815(2) 0.035 Uani 1 1 d .
O18 O 0.3125(4) 0.8053(4) 0.9940(2) 0.040 Uani 1 1 d .
O19 O 0.5901(4) 0.8328(4) 1.0357(2) 0.041 Uani 1 1 d .
O20 O 0.6685(4) 1.0162(4) 1.0298(2) 0.040 Uani 1 1 d .
O21 O 0.7215(11) 0.7040(9) 0.0063(6) 0.186 Uani 1 1 d .
O22 O 0.7762(13) 0.6890(12) 0.2213(9) 0.220 Uani 1 1 d .
N1 N 0.1282(5) 0.8287(5) 0.9428(3) 0.046 Uani 1 1 d .
N2 N 0.0514(6) 0.7950(6) 0.9543(4) 0.058 Uani 1 1 d .
N3 N 0.2112(7) 0.5539(6) 1.0165(4) 0.079 Uani 1 1 d .
N4 N 0.2768(5) 0.6260(5) 1.0292(3) 0.047 Uani 1 1 d .
N5 N 0.8081(6) 0.9397(6) 1.0544(4) 0.068 Uani 1 1 d .
N6 N 0.8789(6) 0.9391(6) 1.0911(5) 0.077 Uani 1 1 d .
N7 N 0.4927(5) 0.8102(5) 0.5623(3) 0.033 Uani 1 1 d .
N8 N 0.4519(5) 0.8541(5) 0.5782(3) 0.040 Uani 1 1 d .
N9 N 0.6882(5) 0.2997(5) 0.5478(3) 0.035 Uani 1 1 d .
N10 N 0.6979(6) 0.2392(5) 0.5715(3) 0.044 Uani 1 1 d .
N11 N 0.9118(6) 0.5744(6) 0.7413(5) 0.077 Uani 1 1 d .
N12 N 0.8263(7) 0.5616(7) 0.7164(5) 0.079 Uani 1 1 d .
C1 C 0.1990(7) 0.8388(6) 0.8701(4) 0.047 Uani 1 1 d .
C2 C 0.1915(7) 0.8325(6) 0.8142(5) 0.058 Uani 1 1 d .
H2 H 0.2460 0.8428 0.8034 0.070 Uiso 1 1 calc R
C3 C 0.1049(8) 0.8113(7) 0.7735(5) 0.074 Uani 1 1 d .
H3 H 0.1019 0.8080 0.7362 0.089 Uiso 1 1 calc R
C4 C 0.0239(7) 0.7952(6) 0.7892(4) 0.048 Uani 1 1 d .
H4 H -0.0339 0.7818 0.7622 0.058 Uiso 1 1 calc R
C5 C 0.0270(7) 0.7985(7) 0.8460(5) 0.058 Uani 1 1 d .
H5 H -0.0279 0.7861 0.8567 0.070 Uiso 1 1 calc R
C6 C 0.1181(7) 0.8216(6) 0.8862(4) 0.048 Uani 1 1 d .
C7 C 0.0645(7) 0.8072(9) 1.0138(5) 0.071 Uani 1 1 d .
C8 C -0.0135(9) 0.7645(13) 1.0286(6) 0.134 Uani 1 1 d .
H8 H -0.0694 0.7296 1.0015 0.161 Uiso 1 1 calc R
C9 C -0.0100(12) 0.7728(16) 1.0835(8) 0.160 Uani 1 1 d .
H9 H -0.0633 0.7410 1.0930 0.192 Uiso 1 1 calc R
C10 C 0.0641(10) 0.8227(11) 1.1222(7) 0.104 Uani 1 1 d .
H10 H 0.0665 0.8251 1.1594 0.125 Uiso 1 1 calc R
C11 C 0.1399(10) 0.8726(10) 1.1068(5) 0.093 Uani 1 1 d .
H11 H 0.1925 0.9124 1.1341 0.112 Uiso 1 1 calc R
C12 C 0.1410(9) 0.8661(8) 1.0539(5) 0.077 Uani 1 1 d .
H12 H 0.1931 0.9012 1.0447 0.093 Uiso 1 1 calc R
C13 C 0.4331(6) 0.7080(6) 1.0873(4) 0.041 Uani 1 1 d .
C14 C 0.5117(7) 0.7221(8) 1.1333(4) 0.058 Uani 1 1 d .
H14 H 0.5672 0.7699 1.1390 0.069 Uiso 1 1 calc R
C15 C 0.5068(8) 0.6646(8) 1.1705(5) 0.062 Uani 1 1 d .
H15 H 0.5574 0.6758 1.2023 0.075 Uiso 1 1 calc R
C16 C 0.4285(8) 0.5930(7) 1.1601(5) 0.064 Uani 1 1 d .
H16 H 0.4265 0.5530 1.1839 0.077 Uiso 1 1 calc R
C17 C 0.3504(8) 0.5777(7) 1.1146(4) 0.059 Uani 1 1 d .
H17 H 0.2955 0.5291 1.1088 0.070 Uiso 1 1 calc R
C18 C 0.3548(7) 0.6353(6) 1.0777(4) 0.048 Uani 1 1 d .
C19 C 0.1377(10) 0.5464(10) 0.9692(6) 0.100 Uani 1 1 d .
C20 C 0.1369(10) 0.6001(10) 0.9351(6) 0.100 Uani 1 1 d .
H20 H 0.1896 0.6515 0.9432 0.120 Uiso 1 1 calc R
C21 C 0.0630(10) 0.5869(9) 0.8870(7) 0.109 Uani 1 1 d .
H21 H 0.0672 0.6277 0.8637 0.130 Uiso 1 1 calc R
C22 C -0.0145(15) 0.5134(14) 0.8751(9) 0.151 Uani 1 1 d U
H22 H -0.0653 0.5045 0.8439 0.181 Uiso 1 1 calc R
C23 C -0.0202(15) 0.4508(14) 0.9083(8) 0.151 Uani 1 1 d U
H23 H -0.0737 0.4001 0.9001 0.181 Uiso 1 1 calc R
C24 C 0.0630(9) 0.4682(10) 0.9576(6) 0.100 Uani 1 1 d .
H24 H 0.0644 0.4268 0.9801 0.120 Uiso 1 1 calc R
C25 C 0.7251(7) 0.9021(7) 0.9558(4) 0.051 Uani 1 1 d .
C26 C 0.7260(9) 0.8822(8) 0.9010(5) 0.072 Uani 1 1 d .
H26 H 0.6708 0.8689 0.8719 0.086 Uiso 1 1 calc R
C27 C 0.8079(10) 0.8821(9) 0.8896(7) 0.094 Uani 1 1 d .
H27 H 0.8069 0.8690 0.8530 0.113 Uiso 1 1 calc R
C28 C 0.8914(10) 0.9015(10) 0.9322(8) 0.112 Uani 1 1 d .
H28 H 0.9460 0.9009 0.9244 0.135 Uiso 1 1 calc R
C29 C 0.8921(8) 0.9215(8) 0.9860(6) 0.078 Uani 1 1 d .
H29 H 0.9471 0.9347 1.0153 0.093 Uiso 1 1 calc R
C30 C 0.8109(8) 0.9215(7) 0.9956(5) 0.064 Uani 1 1 d .
C31 C 0.8736(10) 0.9482(7) 1.1450(6) 0.091 Uani 1 1 d .
C32 C 0.7914(9) 0.9364(8) 1.1589(5) 0.077 Uani 1 1 d .
H32 H 0.7342 0.9247 1.1318 0.092 Uiso 1 1 calc R
C33 C 0.7967(13) 0.9426(10) 1.2148(6) 0.117 Uani 1 1 d .
H33 H 0.7400 0.9341 1.2227 0.141 Uiso 1 1 calc R
C34 C 0.8726(12) 0.9591(10) 1.2587(7) 0.144 Uani 1 1 d D
H34 H 0.8709 0.9593 1.2951 0.173 Uiso 1 1 calc R
C35 C 0.9563(11) 0.9762(9) 1.2423(5) 0.111 Uani 1 1 d D
H35 H 1.0131 0.9939 1.2708 0.133 Uiso 1 1 calc R
C36 C 0.9633(10) 0.9691(9) 1.1848(6) 0.121 Uani 1 1 d D
H36 H 1.0193 0.9774 1.1761 0.145 Uiso 1 1 calc R
C37 C 0.3941(7) 0.6301(6) 0.8558(4) 0.049 Uani 1 1 d .
C38 C 0.2918(8) 0.5670(7) 0.8501(4) 0.064 Uani 1 1 d .
H38A H 0.2489 0.5974 0.8423 0.095 Uiso 1 1 calc R
H38B H 0.2907 0.5459 0.8842 0.095 Uiso 1 1 calc R
H38C H 0.2727 0.5186 0.8204 0.095 Uiso 1 1 calc R
C39 C 0.3966(8) 0.6557(6) 0.8003(4) 0.053 Uani 1 1 d .
H39A H 0.4539 0.7046 0.8051 0.080 Uiso 1 1 calc R
H39B H 0.3429 0.6712 0.7851 0.080 Uiso 1 1 calc R
H39C H 0.3947 0.6075 0.7755 0.080 Uiso 1 1 calc R
C40 C 0.4672(7) 0.5848(7) 0.8758(4) 0.057 Uani 1 1 d .
H40A H 0.4461 0.5288 0.8525 0.086 Uiso 1 1 calc R
H40B H 0.4719 0.5775 0.9135 0.086 Uiso 1 1 calc R
H40C H 0.5282 0.6205 0.8737 0.086 Uiso 1 1 calc R
C41 C 0.4966(8) 0.9969(6) 0.8089(4) 0.052 Uani 1 1 d .
C42 C 0.4185(8) 1.0211(7) 0.7753(4) 0.062 Uani 1 1 d .
H42A H 0.4092 1.0038 0.7365 0.094 Uiso 1 1 calc R
H42B H 0.4352 1.0831 0.7839 0.094 Uiso 1 1 calc R
H42C H 0.3611 0.9921 0.7840 0.094 Uiso 1 1 calc R
C43 C 0.4795(8) 0.9022(7) 0.7864(4) 0.065 Uani 1 1 d .
H43A H 0.4217 0.8643 0.7912 0.098 Uiso 1 1 calc R
H43B H 0.5313 0.8873 0.8062 0.098 Uiso 1 1 calc R
H43C H 0.4747 0.8955 0.7476 0.098 Uiso 1 1 calc R
C44 C 0.5938(9) 1.0533(8) 0.8061(5) 0.082 Uani 1 1 d .
H44A H 0.6001 1.0368 0.7704 0.123 Uiso 1 1 calc R
H44B H 0.6421 1.0452 0.8346 0.123 Uiso 1 1 calc R
H44C H 0.6005 1.1135 0.8115 0.123 Uiso 1 1 calc R
C45 C 0.6030(6) 0.8063(6) 0.5141(4) 0.036 Uani 1 1 d .
C46 C 0.6657(7) 0.8453(6) 0.4826(4) 0.049 Uani 1 1 d .
H46 H 0.6985 0.8147 0.4693 0.059 Uiso 1 1 calc R
C47 C 0.6771(8) 0.9284(6) 0.4720(5) 0.059 Uani 1 1 d .
H47 H 0.7151 0.9534 0.4505 0.071 Uiso 1 1 calc R
C48 C 0.6277(7) 0.9754(7) 0.4956(5) 0.061 Uani 1 1 d .
H48 H 0.6394 1.0337 0.4933 0.073 Uiso 1 1 calc R
C49 C 0.5672(7) 0.9343(6) 0.5200(4) 0.045 Uani 1 1 d .
H49 H 0.5310 0.9626 0.5316 0.053 Uiso 1 1 calc R
C50 C 0.5536(6) 0.8499(5) 0.5297(3) 0.030 Uani 1 1 d .
C51 C 0.3884(6) 0.8164(6) 0.6107(4) 0.038 Uani 1 1 d .
C52 C 0.3393(6) 0.8644(6) 0.6246(4) 0.041 Uani 1 1 d .
H52 H 0.3480 0.9185 0.6143 0.049 Uiso 1 1 calc R
C53 C 0.2766(6) 0.8323(6) 0.6540(4) 0.047 Uani 1 1 d .
H53 H 0.2414 0.8637 0.6631 0.056 Uiso 1 1 calc R
C54 C 0.2672(7) 0.7553(7) 0.6692(4) 0.049 Uani 1 1 d .
H54 H 0.2256 0.7339 0.6895 0.058 Uiso 1 1 calc R
C55 C 0.3170(7) 0.7070(6) 0.6557(4) 0.042 Uani 1 1 d .
H55 H 0.3087 0.6534 0.6668 0.050 Uiso 1 1 calc R
C56 C 0.3776(6) 0.7364(6) 0.6266(4) 0.047 Uani 1 1 d .
H56 H 0.4117 0.7039 0.6172 0.056 Uiso 1 1 calc R
C57 C 0.6923(5) 0.6017(5) 0.7186(3) 0.032 Uani 1 1 d .
C58 C 0.6431(8) 0.6335(7) 0.7493(4) 0.060 Uani 1 1 d .
H58 H 0.5864 0.6392 0.7314 0.072 Uiso 1 1 calc R
C59 C 0.6802(10) 0.6559(8) 0.8061(5) 0.085 Uani 1 1 d .
H59 H 0.6501 0.6808 0.8262 0.102 Uiso 1 1 calc R
C60 C 0.7581(7) 0.6431(8) 0.8335(4) 0.065 Uani 1 1 d .
H60 H 0.7791 0.6564 0.8721 0.077 Uiso 1 1 calc R
C61 C 0.8048(10) 0.6126(8) 0.8072(5) 0.078 Uani 1 1 d .
H61 H 0.8574 0.6021 0.8271 0.094 Uiso 1 1 calc R
C62 C 0.7763(8) 0.5948(8) 0.7479(5) 0.062 Uani 1 1 d .
C63 C 0.9594(8) 0.5454(8) 0.7139(5) 0.071 Uani 1 1 d .
C64 C 1.0532(8) 0.5734(8) 0.7334(6) 0.082 Uani 1 1 d .
H64 H 1.0828 0.6125 0.7670 0.098 Uiso 1 1 calc R
C65 C 1.1105(9) 0.5478(9) 0.7064(6) 0.082 Uani 1 1 d .
H65 H 1.1760 0.5710 0.7221 0.098 Uiso 1 1 calc R
C66 C 1.0706(9) 0.4878(10) 0.6563(6) 0.091 Uani 1 1 d .
H66 H 1.1082 0.4715 0.6379 0.109 Uiso 1 1 calc R
C67 C 0.9699(10) 0.4529(12) 0.6349(6) 0.119 Uani 1 1 d .
H67 H 0.9406 0.4119 0.6021 0.143 Uiso 1 1 calc R
C68 C 0.9150(9) 0.4797(11) 0.6628(5) 0.105 Uani 1 1 d .
H68 H 0.8493 0.4555 0.6487 0.125 Uiso 1 1 calc R
C69 C 0.7623(5) 0.4150(5) 0.5051(3) 0.025 Uani 1 1 d .
C70 C 0.8280(6) 0.4507(6) 0.4798(3) 0.035 Uani 1 1 d .
H70 H 0.8349 0.5054 0.4708 0.043 Uiso 1 1 calc R
C71 C 0.8853(6) 0.4099(6) 0.4665(4) 0.045 Uani 1 1 d .
H71 H 0.9301 0.4368 0.4492 0.054 Uiso 1 1 calc R
C72 C 0.8756(6) 0.3289(6) 0.4792(4) 0.048 Uani 1 1 d .
H72 H 0.9123 0.2996 0.4695 0.058 Uiso 1 1 calc R
C73 C 0.8101(7) 0.2914(7) 0.5067(4) 0.050 Uani 1 1 d .
H73 H 0.8044 0.2374 0.5164 0.060 Uiso 1 1 calc R
C74 C 0.7542(6) 0.3334(6) 0.5194(4) 0.036 Uani 1 1 d .
C75 C 0.6328(7) 0.2064(7) 0.6034(4) 0.058 Uani 1 1 d .
C76 C 0.5821(9) 0.2501(9) 0.6203(6) 0.083 Uani 1 1 d .
H76 H 0.5881 0.3052 0.6124 0.100 Uiso 1 1 calc R
C77 C 0.5219(11) 0.2111(14) 0.6493(7) 0.149 Uani 1 1 d .
H77 H 0.4870 0.2400 0.6618 0.179 Uiso 1 1 calc R
C78 C 0.5616(9) 0.0883(9) 0.6463(5) 0.080 Uani 1 1 d .
H78 H 0.5553 0.0344 0.6565 0.096 Uiso 1 1 calc R
C79 C 0.6274(9) 0.1256(7) 0.6144(5) 0.082 Uani 1 1 d .
H79 H 0.6625 0.0963 0.6026 0.098 Uiso 1 1 calc R
C80 C 0.6559(6) 0.5951(6) 0.3611(3) 0.036 Uani 1 1 d .
C81 C 0.6138(7) 0.6465(7) 0.3245(4) 0.059 Uani 1 1 d .
H81A H 0.6566 0.6748 0.3048 0.088 Uiso 1 1 calc R
H81B H 0.6027 0.6897 0.3467 0.088 Uiso 1 1 calc R
H81C H 0.5549 0.6083 0.2984 0.088 Uiso 1 1 calc R
C82 C 0.6588(8) 0.5175(7) 0.3245(4) 0.062 Uani 1 1 d .
H82A H 0.5970 0.4860 0.2988 0.092 Uiso 1 1 calc R
H82B H 0.6777 0.4796 0.3476 0.092 Uiso 1 1 calc R
H82C H 0.7034 0.5386 0.3043 0.092 Uiso 1 1 calc R
C83 C 0.7564(7) 0.6533(7) 0.3962(4) 0.053 Uani 1 1 d .
H83A H 0.7950 0.6719 0.3723 0.079 Uiso 1 1 calc R
H83B H 0.7828 0.6211 0.4210 0.079 Uiso 1 1 calc R
H83C H 0.7546 0.7033 0.4173 0.079 Uiso 1 1 calc R
C84 C 0.9278(6) 0.7546(5) 0.5924(4) 0.033 Uani 1 1 d .
C85 C 0.9465(7) 0.8390(6) 0.6337(4) 0.055 Uani 1 1 d .
H85A H 0.9478 0.8254 0.6699 0.082 Uiso 1 1 calc R
H85B H 0.8970 0.8610 0.6209 0.082 Uiso 1 1 calc R
H85C H 1.0064 0.8824 0.6356 0.082 Uiso 1 1 calc R
C86 C 0.9468(6) 0.7785(6) 0.5379(3) 0.034 Uani 1 1 d .
H86A H 0.9043 0.8055 0.5206 0.052 Uiso 1 1 calc R
H86B H 0.9370 0.7266 0.5133 0.052 Uiso 1 1 calc R
H86C H 1.0110 0.8181 0.5459 0.052 Uiso 1 1 calc R
C87 C 0.9915(6) 0.7072(6) 0.6200(4) 0.038 Uani 1 1 d .
H87A H 1.0562 0.7469 0.6327 0.057 Uiso 1 1 calc R
H87B H 0.9853 0.6589 0.5936 0.057 Uiso 1 1 calc R
H87C H 0.9726 0.6862 0.6510 0.057 Uiso 1 1 calc R
C88 C 0.6621(5) 0.7058(5) 0.0425(4) 0.031 Uani 1 1 d .
H88A H 0.7022 0.7330 0.0801 0.038 Uiso 1 1 calc R
H88B H 0.6243 0.7403 0.0298 0.038 Uiso 1 1 calc R
C89 C 0.6027(9) 0.6215(8) 0.0421(5) 0.076 Uani 1 1 d .
H89A H 0.5372 0.6120 0.0229 0.091 Uiso 1 1 calc R
H89B H 0.6075 0.6109 0.0796 0.091 Uiso 1 1 calc R
C90 C 0.6398(9) 0.5603(8) 0.0097(6) 0.082 Uani 1 1 d .
H90A H 0.6496 0.5157 0.0303 0.099 Uiso 1 1 calc R
H90B H 0.5953 0.5324 -0.0268 0.099 Uiso 1 1 calc R
C91 C 0.7243(15) 0.6168(10) 0.0057(9) 0.159 Uani 1 1 d .
H91A H 0.7347 0.5971 -0.0284 0.191 Uiso 1 1 calc R
H91B H 0.7763 0.6180 0.0367 0.191 Uiso 1 1 calc R
C92 C 0.8293(14) 0.7147(12) 0.1791(6) 0.122 Uani 1 1 d .
H92A H 0.7862 0.6935 0.1417 0.147 Uiso 1 1 calc R
H92B H 0.8588 0.7777 0.1846 0.147 Uiso 1 1 calc R
C93 C 0.897(2) 0.678(2) 0.1872(15) 0.314 Uani 1 1 d .
H93A H 0.8764 0.6259 0.1594 0.377 Uiso 1 1 calc R
H93B H 0.9560 0.7188 0.1849 0.377 Uiso 1 1 calc R
C94 C 0.9066(14) 0.6592(15) 0.2352(8) 0.155 Uani 1 1 d .
H94A H 0.9646 0.7025 0.2604 0.186 Uiso 1 1 calc R
H94B H 0.9143 0.6034 0.2340 0.186 Uiso 1 1 calc R
C102 C 0.8317(12) 0.6546(12) 0.2576(6) 0.114 Uani 1 1 d .
H10A H 0.7958 0.5948 0.2587 0.137 Uiso 1 1 calc R
H10B H 0.8556 0.6889 0.2948 0.137 Uiso 1 1 calc R
C103 C 0.5132(11) 0.1314(13) 0.6597(7) 0.128 Uani 1 1 d .
H103 H 0.4694 0.1055 0.6779 0.154 Uiso 1 1 calc R

loop_
_atom_site_aniso_label
_atom_site_aniso_U_11
_atom_site_aniso_U_22
_atom_site_aniso_U_33
_atom_site_aniso_U_23
_atom_site_aniso_U_13
_atom_site_aniso_U_12
Sn1 0.027 0.033 0.022 0.002 0.006 0.015
Sn2 0.029 0.036 0.019 0.000 0.006 0.016
Sn3 0.026 0.035 0.022 0.002 0.007 0.016
Sn4 0.032 0.042 0.026 -0.005 0.003 0.007
Sn5 0.036 0.042 0.025 -0.002 0.007 0.008
Sn6 0.033 0.043 0.031 -0.005 0.010 0.007
P1 0.027 0.036 0.023 0.000 0.006 0.015
P2 0.029 0.034 0.022 0.002 0.009 0.016
P3 0.051 0.048 0.024 -0.001 0.013 0.007
P4 0.042 0.043 0.027 -0.007 0.007 0.009
O1 0.036 0.039 0.020 0.003 0.013 0.019
O2 0.028 0.044 0.021 0.007 0.008 0.009
O3 0.039 0.044 0.022 0.003 0.007 0.025
O4 0.026 0.037 0.037 0.004 0.009 0.013
O5 0.028 0.040 0.029 0.007 0.007 0.012
O6 0.025 0.044 0.014 -0.001 0.008 0.014
O7 0.031 0.035 0.027 0.006 0.008 0.024
O8 0.042 0.043 0.028 0.000 0.007 0.029
O9 0.031 0.039 0.022 0.004 0.004 0.019
O10 0.027 0.033 0.041 0.004 0.013 0.011
O11 0.046 0.059 0.028 0.001 0.021 0.017
O12 0.058 0.045 0.029 0.004 0.004 0.003
O13 0.042 0.048 0.023 -0.005 -0.003 -0.001
O14 0.047 0.038 0.036 -0.008 -0.004 0.012
O15 0.044 0.046 0.026 -0.011 0.013 0.011
O16 0.044 0.044 0.022 -0.002 0.012 0.012
O17 0.026 0.037 0.034 0.006 0.009 0.002
O18 0.034 0.044 0.039 0.001 0.011 0.011
O19 0.032 0.044 0.034 0.001 0.000 0.007
O20 0.033 0.036 0.037 -0.010 0.004 0.003
O21 0.221 0.123 0.228 0.003 0.145 0.031
O22 0.239 0.217 0.295 0.081 0.171 0.123
N1 0.043 0.056 0.040 0.006 0.019 0.016
N2 0.040 0.065 0.076 0.034 0.018 0.022
N3 0.060 0.074 0.069 0.031 -0.009 -0.001
N4 0.046 0.046 0.043 0.003 0.012 0.012
N5 0.031 0.067 0.084 0.001 -0.008 0.012
N6 0.044 0.062 0.110 0.014 0.001 0.018
N7 0.044 0.051 0.020 0.003 0.020 0.032
N8 0.033 0.038 0.045 0.003 0.010 0.011
N9 0.044 0.040 0.026 0.005 0.006 0.025
N10 0.056 0.047 0.032 0.008 0.012 0.022
N11 0.036 0.074 0.110 0.035 -0.006 0.024
N12 0.063 0.078 0.099 0.030 0.009 0.037
C1 0.046 0.036 0.040 -0.006 -0.008 0.011
C2 0.046 0.037 0.068 -0.005 -0.015 0.013
C3 0.069 0.042 0.077 0.001 -0.024 0.013
C4 0.035 0.045 0.054 -0.003 0.005 0.011
C5 0.038 0.056 0.067 -0.004 0.007 0.011
C6 0.044 0.033 0.051 0.002 -0.007 0.010
C7 0.043 0.103 0.090 0.049 0.025 0.044
C8 0.043 0.254 0.081 0.076 0.020 0.013
C9 0.069 0.291 0.110 0.071 0.047 0.031
C10 0.069 0.163 0.108 0.070 0.059 0.042
C11 0.090 0.130 0.057 0.001 0.038 0.030
C12 0.069 0.089 0.065 0.005 0.037 0.006
C13 0.047 0.044 0.026 -0.007 0.000 0.019
C14 0.047 0.079 0.032 -0.010 0.002 0.017
C15 0.055 0.087 0.049 0.019 0.016 0.031
C16 0.088 0.064 0.053 0.022 0.016 0.046
C17 0.074 0.049 0.049 0.014 0.003 0.028
C18 0.059 0.035 0.047 -0.002 0.009 0.022
C19 0.078 0.099 0.077 0.030 -0.010 -0.003
C20 0.078 0.099 0.077 0.030 -0.010 -0.003
C21 0.090 0.067 0.119 0.022 -0.033 0.014
C22 0.149 0.149 0.149 0.036 0.038 0.051
C23 0.149 0.149 0.149 0.036 0.038 0.051
C24 0.078 0.099 0.077 0.030 -0.010 -0.003
C25 0.050 0.054 0.057 0.020 0.034 0.012
C26 0.080 0.081 0.079 0.016 0.043 0.045
C27 0.101 0.087 0.148 0.044 0.096 0.053
C28 0.072 0.109 0.214 0.079 0.100 0.051
C29 0.046 0.083 0.119 0.031 0.040 0.028
C30 0.060 0.057 0.078 0.021 0.023 0.023
C31 0.102 0.041 0.087 -0.006 -0.033 0.020
C32 0.064 0.069 0.074 0.008 -0.013 0.022
C33 0.165 0.108 0.065 -0.001 -0.036 0.089
C34 0.154 0.086 0.132 0.008 -0.056 0.044
C35 0.127 0.083 0.060 0.006 -0.052 0.020
C36 0.082 0.071 0.143 -0.003 -0.055 0.017
C37 0.050 0.041 0.038 -0.006 0.004 0.004
C38 0.078 0.054 0.051 -0.018 0.020 0.020
C39 0.074 0.045 0.030 -0.016 0.013 0.017
C40 0.069 0.055 0.043 -0.009 0.010 0.027
C41 0.072 0.050 0.020 -0.006 0.017 0.005
C42 0.087 0.065 0.021 -0.008 0.013 0.015
C43 0.068 0.076 0.037 -0.004 0.019 0.007
C44 0.090 0.094 0.040 0.012 0.028 0.000
C45 0.038 0.037 0.031 0.009 0.003 0.015
C46 0.064 0.052 0.056 0.019 0.030 0.041
C47 0.072 0.047 0.085 0.040 0.045 0.034
C48 0.068 0.048 0.088 0.027 0.034 0.037
C49 0.052 0.048 0.047 0.013 0.023 0.027
C50 0.036 0.035 0.027 0.011 0.010 0.020
C51 0.035 0.040 0.038 0.002 0.005 0.018
C52 0.043 0.036 0.049 0.003 0.025 0.015
C53 0.037 0.054 0.049 -0.004 0.018 0.016
C54 0.052 0.061 0.041 0.010 0.020 0.026
C55 0.056 0.038 0.043 0.011 0.025 0.026
C56 0.043 0.050 0.044 -0.010 0.001 0.027
C57 0.028 0.037 0.028 -0.001 0.004 0.012
C58 0.074 0.070 0.033 -0.003 0.017 0.027
C59 0.138 0.087 0.036 -0.007 0.016 0.062
C60 0.044 0.096 0.027 -0.010 0.001 0.006
C61 0.122 0.107 0.040 0.024 0.022 0.084
C62 0.059 0.090 0.051 0.016 0.016 0.045
C63 0.066 0.074 0.069 0.031 0.013 0.023
C64 0.056 0.060 0.126 0.014 0.004 0.034
C65 0.074 0.086 0.087 0.002 0.015 0.041
C66 0.080 0.134 0.079 0.030 0.023 0.061
C67 0.082 0.187 0.078 -0.006 0.003 0.061
C68 0.072 0.186 0.032 -0.020 -0.010 0.046
C69 0.019 0.038 0.014 -0.004 0.002 0.011
C70 0.032 0.044 0.029 -0.001 0.002 0.020
C71 0.041 0.059 0.040 0.002 0.014 0.026
C72 0.041 0.061 0.049 -0.004 0.008 0.034
C73 0.058 0.054 0.052 0.006 0.015 0.039
C74 0.041 0.043 0.030 0.000 0.002 0.030
C75 0.048 0.060 0.052 0.013 -0.006 0.014
C76 0.094 0.110 0.119 0.083 0.078 0.080
C77 0.133 0.262 0.192 0.194 0.138 0.146
C78 0.085 0.076 0.054 0.034 0.006 0.002
C79 0.074 0.049 0.086 0.023 -0.014 0.003
C80 0.027 0.051 0.030 0.003 0.008 0.015
C81 0.066 0.079 0.052 0.036 0.031 0.036
C82 0.075 0.069 0.050 -0.006 0.041 0.026
C83 0.049 0.061 0.047 0.013 0.017 0.016
C84 0.031 0.031 0.035 0.001 0.011 0.011
C85 0.044 0.047 0.053 -0.009 -0.010 0.014
C86 0.031 0.042 0.036 0.012 0.017 0.015
C87 0.033 0.042 0.038 0.003 0.014 0.012
C88 0.027 0.026 0.045 0.009 0.012 0.012
C89 0.077 0.111 0.055 0.007 0.030 0.048
C90 0.097 0.072 0.100 0.031 0.055 0.035
C91 0.203 0.073 0.218 -0.023 0.150 0.018
C92 0.193 0.130 0.065 0.027 0.051 0.074
C93 0.343 0.439 0.435 0.352 0.344 0.254
C94 0.128 0.187 0.160 0.007 0.047 0.074
C102 0.150 0.142 0.056 0.039 0.023 0.060
C103 0.099 0.199 0.148 0.130 0.070 0.082

loop_
_atom_type_symbol
_atom_type_description
_atom_type_scat_dispersion_real
_atom_type_scat_dispersion_imag
_atom_type_scat_source
C C 0.0033 0.0016 'International Tables Vol C Tables 4.2.6.8 and 6.1.1.4'
H H 0.0000 0.0000 'International Tables Vol C Tables 4.2.6.8 and 6.1.1.4'
N N 0.0061 0.0033 'International Tables Vol C Tables 4.2.6.8 and 6.1.1.4'
O O 0.0106 0.0060 'International Tables Vol C Tables 4.2.6.8 and 6.1.1.4'
P P 0.1023 0.0942 'International Tables Vol C Tables 4.2.6.8 and 6.1.1.4'
Sn Sn -0.6537 1.4246 'International Tables Vol C Tables 4.2.6.8 and 6.1.1.4'

loop_
_geom_angle_atom_site_label_1
_geom_angle_atom_site_label_2
_geom_angle_atom_site_label_3
_geom_angle
_geom_angle_site_symmetry_1
_geom_angle_site_symmetry_3
O7 Sn1 O10 93.0(2) . .
O7 Sn1 O3 88.6(2) . .
O10 Sn1 O3 88.0(2) . .
O7 Sn1 O5 87.9(2) . .
O10 Sn1 O5 176.4(2) . .
O3 Sn1 O5 88.6(2) . .
O7 Sn1 C45 172.1(3) . .
O10 Sn1 C45 94.0(3) . .
O3 Sn1 C45 95.4(3) . .
O5 Sn1 C45 85.4(3) . .
O7 Sn1 O9 74.9(2) . .
O10 Sn1 O9 90.9(2) . .
O3 Sn1 O9 163.4(2) . .
O5 Sn1 O9 92.7(2) . .
C45 Sn1 O9 101.2(3) . .
O2 Sn2 O9 93.4(2) 2_666 .
O2 Sn2 O8 93.1(2) 2_666 .
O9 Sn2 O8 150.0(2) . .
O2 Sn2 O7 91.4(2) 2_666 .
O9 Sn2 O7 75.56(19) . .
O8 Sn2 O7 75.1(2) . .
O2 Sn2 C57 90.2(3) 2_666 .
O9 Sn2 C57 106.0(3) . .
O8 Sn2 C57 103.2(3) . .
O7 Sn2 C57 177.7(2) . .
O2 Sn2 O6 178.9(2) 2_666 .
O9 Sn2 O6 87.4(2) . .
O8 Sn2 O6 86.5(2) . .
O7 Sn2 O6 89.5(2) . .
C57 Sn2 O6 88.9(3) . .
O1 Sn3 O7 89.6(2) . .
O1 Sn3 O10 87.7(2) . 2_666
O7 Sn3 O10 90.8(2) . 2_666
O1 Sn3 O4 91.9(2) . .
O7 Sn3 O4 86.8(2) . .
O10 Sn3 O4 177.6(2) 2_666 .
O1 Sn3 O8 164.1(2) . .
O7 Sn3 O8 75.4(2) . .
O10 Sn3 O8 87.5(2) 2_666 .
O4 Sn3 O8 92.3(2) . .
O1 Sn3 C69 94.5(2) . .
O7 Sn3 C69 173.4(2) . .
O10 Sn3 C69 94.6(2) 2_666 .
O4 Sn3 C69 87.9(2) . .
O8 Sn3 C69 100.9(2) . .
O13 Sn4 O17 89.6(2) . .
O13 Sn4 O20 87.7(2) . 2_677
O17 Sn4 O20 92.8(2) . 2_677
O13 Sn4 O14 89.4(3) . .
O17 Sn4 O14 87.1(2) . .
O20 Sn4 O14 177.1(3) 2_677 .
O13 Sn4 O18 163.3(2) . .
O17 Sn4 O18 73.8(2) . .
O20 Sn4 O18 90.8(2) 2_677 .
O14 Sn4 O18 92.0(2) . .
O13 Sn4 C1 92.4(3) . .
O17 Sn4 C1 173.8(3) . .
O20 Sn4 C1 93.2(3) 2_677 .
O14 Sn4 C1 87.0(3) . .
O18 Sn4 C1 104.3(3) . .
O12 Sn5 O17 90.8(2) 2_677 .
O12 Sn5 O18 94.4(2) 2_677 .
O17 Sn5 O18 74.1(2) . .
O12 Sn5 O19 92.3(2) 2_677 .
O17 Sn5 O19 75.3(2) . .
O18 Sn5 O19 148.7(2) . .
O12 Sn5 O16 177.1(2) 2_677 .
O17 Sn5 O16 88.3(2) . .
O18 Sn5 O16 88.0(2) . .
O19 Sn5 O16 84.9(2) . .
O12 Sn5 C13 87.7(3) 2_677 .
O17 Sn5 C13 175.5(3) . .
O18 Sn5 C13 110.2(3) . .
O19 Sn5 C13 100.6(3) . .
O16 Sn5 C13 93.0(3) . .
O12 Sn5 Sn6 99.90(18) 2_677 .
O17 Sn5 Sn6 37.13(15) . .
O18 Sn5 Sn6 109.14(17) . .
O19 Sn5 Sn6 39.59(17) . .
O16 Sn5 Sn6 77.78(16) . .
C13 Sn5 Sn6 139.2(2) . .
O11 Sn6 O17 91.0(2) . .
O11 Sn6 O20 88.5(2) . .
O17 Sn6 O20 91.8(2) . .
O11 Sn6 O15 92.3(2) . .
O17 Sn6 O15 87.3(2) . .
O20 Sn6 O15 178.8(2) . .
O11 Sn6 C25 92.3(3) . .
O17 Sn6 C25 174.9(3) . .
O20 Sn6 C25 92.3(3) . .
O15 Sn6 C25 88.6(3) . .
O11 Sn6 O19 165.7(2) . .
O17 Sn6 O19 75.6(2) . .
O20 Sn6 O19 87.1(2) . .
O15 Sn6 O19 91.9(2) . .
C25 Sn6 O19 101.5(3) . .
O11 Sn6 Sn5 128.18(17) . .
O17 Sn6 Sn5 37.69(17) . .
O20 Sn6 Sn5 97.40(17) . .
O15 Sn6 Sn5 81.42(16) . .
C25 Sn6 Sn5 138.4(3) . .
O19 Sn6 Sn5 39.33(15) . .
O4 P1 O5 111.1(3) . .
O4 P1 O6 112.2(3) . .
O5 P1 O6 110.2(3) . .
O4 P1 C84 106.2(3) . .
O5 P1 C84 108.0(4) . .
O6 P1 C84 109.0(4) . .
O3 P2 O1 113.1(3) . .
O3 P2 O2 112.0(3) . .
O1 P2 O2 112.2(3) . .
O3 P2 C80 107.0(4) . .
O1 P2 C80 106.0(3) . .
O2 P2 C80 105.9(3) . .
O13 P3 O12 111.3(4) . .
O13 P3 O11 113.6(4) . .
O12 P3 O11 111.1(4) . .
O13 P3 C41 105.3(4) . .
O12 P3 C41 106.8(4) . .
O11 P3 C41 108.2(5) . .
O16 P4 O14 110.4(4) . .
O16 P4 O15 110.1(3) . .
O14 P4 O15 112.2(4) . .
O16 P4 C37 110.7(4) . .
O14 P4 C37 106.3(4) . .
O15 P4 C37 107.2(4) . .
P2 O1 Sn3 139.4(3) . .
P2 O2 Sn2 144.3(3) . 2_666
P2 O3 Sn1 139.1(4) . .
P1 O4 Sn3 123.8(3) . .
P1 O5 Sn1 122.3(3) . .
P1 O6 Sn2 119.5(3) . .
Sn3 O7 Sn1 134.1(3) . .
Sn3 O7 Sn2 104.8(2) . .
Sn1 O7 Sn2 104.0(2) . .
Sn2 O8 Sn3 101.5(2) . .
Sn2 O9 Sn1 101.5(2) . .
Sn1 O10 Sn3 147.3(3) . 2_666
P3 O11 Sn6 137.9(4) . .
P3 O12 Sn5 146.7(4) . 2_677
P3 O13 Sn4 139.7(4) . .
P4 O14 Sn4 123.4(3) . .
P4 O15 Sn6 122.5(3) . .
P4 O16 Sn5 121.3(4) . .
Sn6 O17 Sn4 133.3(3) . .
Sn6 O17 Sn5 105.2(3) . .
Sn4 O17 Sn5 105.7(2) . .
Sn5 O18 Sn4 102.4(2) . .
Sn5 O19 Sn6 101.1(2) . .
Sn4 O20 Sn6 147.3(3) 2_677 .
C91 O21 C88 102.1(12) . .
C102 O22 C92 103.8(14) . .
N2 N1 C6 114.3(8) . .
N1 N2 C7 112.6(8) . .
N4 N3 C19 113.3(10) . .
N3 N4 C18 114.6(8) . .
N6 N5 C30 114.6(10) . .
N5 N6 C31 115.2(11) . .
N8 N7 C50 115.5(7) . .
N7 N8 C51 117.5(7) . .
N10 N9 C74 115.1(7) . .
N9 N10 C75 115.6(8) . .
N12 N11 C63 118.0(12) . .
N11 N12 C62 116.4(11) . .
C6 C1 C2 119.1(9) . .
C6 C1 Sn4 122.9(7) . .
C2 C1 Sn4 118.0(8) . .
C1 C2 C3 122.2(12) . .
C4 C3 C2 119.1(12) . .
C3 C4 C5 121.2(10) . .
C4 C5 C6 117.3(10) . .
C1 C6 N1 117.6(8) . .
C1 C6 C5 121.0(10) . .
N1 C6 C5 121.4(10) . .
C8 C7 C12 118.0(13) . .
C8 C7 N2 115.0(11) . .
C12 C7 N2 126.3(11) . .
C7 C8 C9 120.0(15) . .
C10 C9 C8 122.4(16) . .
C9 C10 C11 117.6(15) . .
C12 C11 C10 122.5(14) . .
C11 C12 C7 119.0(13) . .
C18 C13 C14 119.3(10) . .
C18 C13 Sn5 122.6(7) . .
C14 C13 Sn5 118.0(8) . .
C15 C14 C13 120.2(11) . .
C16 C15 C14 119.4(11) . .
C15 C16 C17 121.1(11) . .
C16 C17 C18 119.6(11) . .
C13 C18 C17 120.3(10) . .
C13 C18 N4 115.6(9) . .
C17 C18 N4 124.0(9) . .
C20 C19 C24 119.4(13) . .
C20 C19 N3 127.7(13) . .
C24 C19 N3 112.7(12) . .
C19 C20 C21 125.0(14) . .
C22 C21 C20 118.2(16) . .
C21 C22 C23 121(2) . .
C22 C23 C24 117(2) . .
C19 C24 C23 118.7(15) . .
C30 C25 C26 114.6(10) . .
C30 C25 Sn6 126.8(8) . .
C26 C25 Sn6 118.6(8) . .
C27 C26 C25 121.1(13) . .
C26 C27 C28 120.8(14) . .
C29 C28 C27 119.0(12) . .
C30 C29 C28 118.6(13) . .
C29 C30 C25 125.9(12) . .
C29 C30 N5 120.0(11) . .
C25 C30 N5 114.0(9) . .
C32 C31 N6 124.8(11) . .
C32 C31 C36 123.3(15) . .
N6 C31 C36 111.9(15) . .
C31 C32 C33 117.9(13) . .
C34 C33 C32 128.6(19) . .
C33 C34 C35 111.1(18) . .
C34 C35 C36 127.4(13) . .
C31 C36 C35 111.4(15) . .
C39 C37 C38 108.7(8) . .
C39 C37 C40 110.8(9) . .
C38 C37 C40 110.2(9) . .
C39 C37 P4 109.1(7) . .
C38 C37 P4 108.5(7) . .
C40 C37 P4 109.5(6) . .
C42 C41 C44 112.7(10) . .
C42 C41 C43 109.0(8) . .
C44 C41 C43 107.6(9) . .
C42 C41 P3 110.5(7) . .
C44 C41 P3 107.7(7) . .
C43 C41 P3 109.2(7) . .
C50 C45 C46 118.3(8) . .
C50 C45 Sn1 128.0(7) . .
C46 C45 Sn1 113.6(6) . .
C47 C46 C45 119.9(8) . .
C46 C47 C48 118.1(10) . .
C49 C48 C47 118.6(10) . .
C48 C49 C50 123.3(9) . .
C45 C50 C49 121.2(8) . .
C45 C50 N7 117.3(8) . .
C49 C50 N7 121.2(7) . .
C52 C51 C56 121.1(9) . .
C52 C51 N8 116.1(8) . .
C56 C51 N8 122.9(8) . .
C51 C52 C53 119.5(9) . .
C54 C53 C52 118.9(9) . .
C53 C54 C55 121.9(10) . .
C56 C55 C54 120.3(9) . .
C55 C56 C51 118.4(8) . .
C62 C57 C58 117.4(9) . .
C62 C57 Sn2 122.4(7) . .
C58 C57 Sn2 119.7(7) . .
C59 C58 C57 119.0(11) . .
C60 C59 C58 122.1(12) . .
C61 C60 C59 121.1(11) . .
C60 C61 C62 120.6(11) . .
C57 C62 C61 119.3(10) . .
C57 C62 N12 117.3(9) . .
C61 C62 N12 123.1(10) . .
N11 C63 C64 119.9(13) . .
N11 C63 C68 123.8(11) . .
C64 C63 C68 116.3(13) . .
C63 C64 C65 124.1(14) . .
C66 C65 C64 121.0(13) . .
C65 C66 C67 117.1(13) . .
C68 C67 C66 120.4(14) . .
C67 C68 C63 120.9(13) . .
C70 C69 C74 117.8(7) . .
C70 C69 Sn3 118.7(6) . .
C74 C69 Sn3 123.5(6) . .
C69 C70 C71 123.0(9) . .
C72 C71 C70 119.2(9) . .
C71 C72 C73 119.1(8) . .
C74 C73 C72 120.5(10) . .
C73 C74 N9 123.0(9) . .
C73 C74 C69 120.4(9) . .
N9 C74 C69 116.6(7) . .
C76 C75 C79 123.2(13) . .
C76 C75 N10 124.3(10) . .
C79 C75 N10 112.5(11) . .
C75 C76 C77 118.4(13) . .
C103 C77 C76 120.0(15) . .
C103 C78 C79 119.0(13) . .
C75 C79 C78 115.2(13) . .
C81 C80 C83 109.3(8) . .
C81 C80 C82 108.8(8) . .
C83 C80 C82 109.8(8) . .
C81 C80 P2 110.5(6) . .
C83 C80 P2 108.3(6) . .
C82 C80 P2 110.2(7) . .
C87 C84 C86 111.0(7) . .
C87 C84 C85 109.1(7) . .
C86 C84 C85 110.1(8) . .
C87 C84 P1 108.8(6) . .
C86 C84 P1 108.8(6) . .
C85 C84 P1 109.0(6) . .
C89 C88 O21 110.4(9) . .
C88 C89 C90 104.3(9) . .
C91 C90 C89 103.7(11) . .
C90 C91 O21 109.5(15) . .
C93 C92 O22 106.9(15) . .
C94 C93 C92 106(2) . .
C93 C94 C102 116(2) . .
O22 C102 C94 104.1(15) . .
C78 C103 C77 124.2(15) . .

loop_
_geom_bond_atom_site_label_1
_geom_bond_atom_site_label_2
_geom_bond_distance
_geom_bond_site_symmetry_2
Sn1 O7 2.066(5) .
Sn1 O10 2.071(5) .
Sn1 O3 2.077(5) .
Sn1 O5 2.106(5) .
Sn1 C45 2.143(9) .
Sn1 O9 2.158(5) .
Sn2 O2 2.066(5) 2_666
Sn2 O9 2.088(5) .
Sn2 O8 2.094(5) .
Sn2 O7 2.106(5) .
Sn2 C57 2.129(8) .
Sn2 O6 2.134(5) .
Sn3 O1 2.035(5) .
Sn3 O7 2.039(5) .
Sn3 O10 2.078(5) 2_666
Sn3 O4 2.097(5) .
Sn3 O8 2.145(6) .
Sn3 C69 2.164(7) .
Sn4 O13 2.048(7) .
Sn4 O17 2.070(5) .
Sn4 O20 2.084(6) 2_677
Sn4 O14 2.093(6) .
Sn4 O18 2.128(6) .
Sn4 C1 2.154(9) .
Sn5 O12 2.063(6) 2_677
Sn5 O17 2.075(6) .
Sn5 O18 2.110(6) .
Sn5 O19 2.115(6) .
Sn5 O16 2.129(5) .
Sn5 C13 2.145(10) .
Sn5 Sn6 3.2751(11) .
Sn6 O11 2.033(7) .
Sn6 O17 2.048(5) .
Sn6 O20 2.088(5) .
Sn6 O15 2.096(5) .
Sn6 C25 2.126(10) .
Sn6 O19 2.127(6) .
P1 O4 1.524(6) .
P1 O5 1.531(6) .
P1 O6 1.561(5) .
P1 C84 1.800(8) .
P2 O3 1.513(5) .
P2 O1 1.517(6) .
P2 O2 1.527(5) .
P2 C80 1.821(9) .
P3 O13 1.517(7) .
P3 O12 1.539(7) .
P3 O11 1.540(7) .
P3 C41 1.776(9) .
P4 O16 1.529(6) .
P4 O14 1.538(6) .
P4 O15 1.551(6) .
P4 C37 1.799(9) .
O2 Sn2 2.066(5) 2_666
O10 Sn3 2.078(5) 2_666
O12 Sn5 2.063(6) 2_677
O20 Sn4 2.084(6) 2_677
O21 C91 1.46(2) .
O21 C88 1.467(14) .
O22 C102 1.39(2) .
O22 C92 1.52(2) .
N1 N2 1.268(10) .
N1 C6 1.392(12) .
N2 C7 1.455(14) .
N3 N4 1.240(11) .
N3 C19 1.400(15) .
N4 C18 1.452(12) .
N5 N6 1.258(12) .
N5 C30 1.509(14) .
N6 C31 1.386(17) .
N7 N8 1.220(9) .
N7 C50 1.450(10) .
N8 C51 1.467(11) .
N9 N10 1.242(10) .
N9 C74 1.400(11) .
N10 C75 1.455(13) .
N11 N12 1.267(11) .
N11 C63 1.308(15) .
N12 C62 1.443(14) .
C1 C6 1.378(14) .
C1 C2 1.384(14) .
C2 C3 1.394(13) .
C3 C4 1.376(15) .
C4 C5 1.423(14) .
C5 C6 1.435(13) .
C7 C8 1.356(16) .
C7 C12 1.362(16) .
C8 C9 1.37(2) .
C9 C10 1.28(2) .
C10 C11 1.372(17) .
C11 C12 1.340(15) .
C13 C18 1.353(13) .
C13 C14 1.403(12) .
C14 C15 1.392(15) .
C15 C16 1.341(15) .
C16 C17 1.387(14) .
C17 C18 1.389(14) .
C19 C20 1.292(18) .
C19 C24 1.374(17) .
C20 C21 1.395(16) .
C21 C22 1.35(2) .
C22 C23 1.38(2) .
C23 C24 1.49(2) .
C25 C30 1.379(14) .
C25 C26 1.402(14) .
C26 C27 1.387(15) .
C27 C28 1.39(2) .
C28 C29 1.372(19) .
C29 C30 1.356(15) .
C31 C32 1.379(19) .
C31 C36 1.419(16) .
C32 C33 1.389(18) .
C33 C34 1.337(18) .
C34 C35 1.424(16) .
C35 C36 1.484(15) .
C37 C39 1.507(14) .
C37 C38 1.560(14) .
C37 C40 1.574(14) .
C41 C42 1.496(15) .
C41 C44 1.523(15) .
C41 C43 1.532(14) .
C45 C50 1.325(11) .
C45 C46 1.446(13) .
C46 C47 1.384(13) .
C47 C48 1.456(13) .
C48 C49 1.297(13) .
C49 C50 1.394(12) .
C51 C52 1.358(11) .
C51 C56 1.386(13) .
C52 C53 1.378(12) .
C53 C54 1.334(13) .
C54 C55 1.369(12) .
C55 C56 1.340(13) .
C57 C62 1.387(12) .
C57 C58 1.407(12) .
C58 C59 1.375(14) .
C59 C60 1.337(16) .
C60 C61 1.292(14) .
C61 C62 1.427(14) .
C63 C64 1.328(15) .
C63 C68 1.464(16) .
C64 C65 1.403(17) .
C65 C66 1.398(17) .
C66 C67 1.424(18) .
C67 C68 1.397(18) .
C69 C70 1.348(11) .
C69 C74 1.401(12) .
C70 C71 1.378(11) .
C71 C72 1.372(13) .
C72 C73 1.392(14) .
C73 C74 1.368(11) .
C75 C76 1.357(15) .
C75 C79 1.369(15) .
C76 C77 1.370(15) .
C77 C103 1.34(2) .
C78 C103 1.285(19) .
C78 C79 1.477(17) .
C80 C81 1.489(13) .
C80 C83 1.529(12) .
C80 C82 1.539(12) .
C84 C87 1.538(11) .
C84 C86 1.539(11) .
C84 C85 1.568(11) .
C88 C89 1.395(14) .
C89 C90 1.590(15) .
C90 C91 1.380(19) .
C92 C93 1.37(3) .
C93 C94 1.27(3) .
C94 C102 1.41(2) .

loop_
_platon_squeeze_void_nr
_platon_squeeze_void_average_x
_platon_squeeze_void_average_y
_platon_squeeze_void_average_z
_platon_squeeze_void_volume
_platon_squeeze_void_count_electrons
_platon_squeeze_void_content
1 0.000 0.000 0.500 1117 321 ' '
